data_2227255
loop_
_publ_author_name
'Gzella, Andrzej K.'
'Chrzanowska, Maria'
'Dreas, Agnieszka'
'Meissner, Zofia'

_publ_section_title
;
 (4<i>S</i>)-({-})-4-Benzyl-2,2-dimethyl-3-<i>o</i>-toluoyl-1,3-oxazolidine
;
_journal_coeditor_code BT5373
_journal_issue 11
_journal_name_full 'Acta Crystallographica Section E'
_journal_page_first o2850
_journal_paper_doi 10.1107/S1600536810040699
_journal_volume 66
_journal_year 2010
_chemical_formula_iupac 'C20 H23 N O2'
_chemical_formula_moiety 'C20 H23 N O2'
_chemical_formula_sum 'C20 H23 N O2'
_chemical_formula_weight 309.39
_chemical_melting_point_gt 361
_chemical_melting_point_lt 363
_chemical_name_systematic
;
(4<i>S</i>)-(-)-4-Benzyl-2,2-dimethyl-3-<i>o</i>-toluoyl-1,3-oxazolidine
;
_space_group_IT_number 18
_symmetry_cell_setting orthorhombic
_symmetry_space_group_name_Hall 'P 2 2ab'
_symmetry_space_group_name_H-M 'P 21 21 2'
_atom_sites_solution_hydrogens geom
_atom_sites_solution_primary direct
_atom_sites_solution_secondary difmap
_audit_creation_method
;
CrysAlis Pro (Oxford Diffraction, 2009)
;
_cell_angle_alpha 90.00
_cell_angle_beta 90.00
_cell_angle_gamma 90.00
_cell_formula_units_Z 4
_cell_length_a 10.9951(2)
_cell_length_b 17.2768(3)
_cell_length_c 9.1899(2)
_cell_measurement_reflns_used 8954
_cell_measurement_temperature 130(2)
_cell_measurement_theta_max 75.31
_cell_measurement_theta_min 2.56
_cell_volume 1745.71(6)
_computing_cell_refinement
;
CrysAlis Pro (Oxford Diffraction, 2009)
;
_computing_data_collection
;
CrysAlis Pro (Oxford Diffraction, 2009)
;
_computing_data_reduction
;
CrysAlis Pro (Oxford Diffraction, 2009)
;
_computing_molecular_graphics 'ORTEP-3 for Windows (Farrugia, 1997)'
_computing_publication_material
;
WinGX (Farrugia, 1999) and PLATON (Spek, 2009)
;
_computing_structure_refinement 'SHELXL97 (Sheldrick, 2008)'
_computing_structure_solution 'SHELXS97 (Sheldrick, 2008)'
_diffrn_ambient_temperature 130(2)
_diffrn_detector_area_resol_mean 5.2679
_diffrn_measured_fraction_theta_full 0.979
_diffrn_measured_fraction_theta_max 0.979
_diffrn_measurement_device_type 'Oxford Diffraction SuperNova Single source at offset Atlas'
_diffrn_measurement_method '\w scans'
_diffrn_radiation_monochromator mirror
_diffrn_radiation_source 'SuperNova (Cu) X-ray Source'
_diffrn_radiation_type CuK\a
_diffrn_radiation_wavelength 1.54184
_diffrn_reflns_av_R_equivalents 0.0129
_diffrn_reflns_av_sigmaI/netI 0.0081
_diffrn_reflns_limit_h_max 13
_diffrn_reflns_limit_h_min -9
_diffrn_reflns_limit_k_max 21
_diffrn_reflns_limit_k_min -21
_diffrn_reflns_limit_l_max 11
_diffrn_reflns_limit_l_min -11
_diffrn_reflns_number 9043
_diffrn_reflns_theta_full 75.46
_diffrn_reflns_theta_max 75.46
_diffrn_reflns_theta_min 4.77
_exptl_absorpt_coefficient_mu 0.594
_exptl_absorpt_correction_T_max 1.00000
_exptl_absorpt_correction_T_min 0.88182
_exptl_absorpt_correction_type multi-scan
_exptl_absorpt_process_details
;
(CrysAlis Pro; Oxford Diffraction, 2009)
;
_exptl_crystal_colour colourless
_exptl_crystal_density_diffrn 1.177
_exptl_crystal_density_method 'not measured'
_exptl_crystal_description prism
_exptl_crystal_F_000 664
_exptl_crystal_size_max 0.30
_exptl_crystal_size_mid 0.20
_exptl_crystal_size_min 0.09
_refine_diff_density_max 0.144
_refine_diff_density_min -0.131
_refine_ls_abs_structure_details 'Flack (1983), 1301 Friedel pairs'
_refine_ls_abs_structure_Flack 0.11(16)
_refine_ls_extinction_method none
_refine_ls_goodness_of_fit_ref 1.045
_refine_ls_hydrogen_treatment constr
_refine_ls_matrix_type full
_refine_ls_number_parameters 211
_refine_ls_number_reflns 3332
_refine_ls_number_restraints 0
_refine_ls_restrained_S_all 1.045
_refine_ls_R_factor_all 0.0270
_refine_ls_R_factor_gt 0.0269
_refine_ls_shift/su_max 0.001
_refine_ls_shift/su_mean 0.000
_refine_ls_structure_factor_coef Fsqd
_refine_ls_weighting_details 'calc w=1/[\s^2^(Fo^2^)+(0.0438P)^2^+0.2282P] where P=(Fo^2^+2Fc^2^)/3'
_refine_ls_weighting_scheme calc
_refine_ls_wR_factor_gt 0.0728
_refine_ls_wR_factor_ref 0.0729
_reflns_number_gt 3315
_reflns_number_total 3332
_reflns_threshold_expression I>2\s(I)
_cod_data_source_file bt5373.cif
_cod_data_source_block I
_cod_database_code 2227255
_cod_database_fobs_code 2227255

loop_
_symmetry_equiv_pos_as_xyz
'x, y, z'
'-x, -y, z'
'x+1/2, -y+1/2, -z'
'-x+1/2, y+1/2, -z'

loop_
_atom_site_type_symbol
_atom_site_label
_atom_site_fract_x
_atom_site_fract_y
_atom_site_fract_z
_atom_site_U_iso_or_equiv
_atom_site_adp_type
_atom_site_calc_flag
_atom_site_refinement_flags
_atom_site_occupancy
_atom_site_disorder_assembly
_atom_site_disorder_group
O O1 0.44508(7) 0.78744(5) 0.89260(8) 0.03235(18) Uani d . 1 . .
C C2 0.54700(10) 0.81054(6) 0.80707(11) 0.0279(2) Uani d . 1 . .
N N3 0.54307(8) 0.75492(5) 0.68336(9) 0.02318(18) Uani d . 1 . .
C C4 0.43450(9) 0.70515(6) 0.69370(11) 0.0233(2) Uani d . 1 . .
H H4 0.3950 0.6997 0.5986 0.028 Uiso calc R 1 . .
C C5 0.35771(10) 0.75411(6) 0.79567(12) 0.0289(2) Uani d . 1 . .
H H5A 0.3142 0.7939 0.7426 0.035 Uiso calc R 1 . .
H H5B 0.2996 0.7224 0.8482 0.035 Uiso calc R 1 . .
C C6 0.65962(11) 0.80040(7) 0.90053(13) 0.0381(3) Uani d . 1 . .
H H6A 0.6516 0.8307 0.9876 0.057 Uiso calc R 1 . .
H H6B 0.7299 0.8173 0.8473 0.057 Uiso calc R 1 . .
H H6C 0.6687 0.7468 0.9259 0.057 Uiso calc R 1 . .
C C7 0.53116(12) 0.89341(7) 0.75407(14) 0.0384(3) Uani d . 1 . .
H H7A 0.4563 0.8977 0.7010 0.058 Uiso calc R 1 . .
H H7B 0.5979 0.9070 0.6917 0.058 Uiso calc R 1 . .
H H7C 0.5293 0.9278 0.8361 0.058 Uiso calc R 1 . .
C C8 0.62546(9) 0.75504(6) 0.57504(11) 0.0249(2) Uani d . 1 . .
O O9 0.71397(7) 0.79867(5) 0.57306(9) 0.03526(19) Uani d . 1 . .
C C10 0.60464(9) 0.69888(6) 0.45222(11) 0.0259(2) Uani d . 1 . .
C C11 0.53690(10) 0.72128(6) 0.33042(11) 0.0280(2) Uani d . 1 . .
C C12 0.52701(11) 0.66930(7) 0.21500(12) 0.0351(3) Uani d . 1 . .
H H12 0.4831 0.6833 0.1327 0.042 Uiso calc R 1 . .
C C13 0.58144(11) 0.59718(8) 0.22089(15) 0.0399(3) Uani d . 1 . .
H H13 0.5733 0.5632 0.1430 0.048 Uiso calc R 1 . .
C C14 0.64789(12) 0.57531(7) 0.34174(14) 0.0385(3) Uani d . 1 . .
H H14 0.6842 0.5267 0.3455 0.046 Uiso calc R 1 . .
C C15 0.65998(10) 0.62643(6) 0.45739(13) 0.0318(2) Uani d . 1 . .
H H15 0.7052 0.6122 0.5386 0.038 Uiso calc R 1 . .
C C16 0.47766(11) 0.79954(7) 0.32189(13) 0.0365(3) Uani d . 1 . .
H H16A 0.4368 0.8048 0.2301 0.055 Uiso calc R 1 . .
H H16B 0.5386 0.8391 0.3307 0.055 Uiso calc R 1 . .
H H16C 0.4197 0.8048 0.3994 0.055 Uiso calc R 1 . .
C C17 0.46564(9) 0.62539(6) 0.75855(12) 0.0273(2) Uani d . 1 . .
H H17A 0.5233 0.5996 0.6951 0.033 Uiso calc R 1 . .
H H17B 0.5046 0.6328 0.8522 0.033 Uiso calc R 1 . .
C C18 0.35598(10) 0.57400(6) 0.77822(12) 0.0260(2) Uani d . 1 . .
C C19 0.27740(11) 0.55825(7) 0.66370(13) 0.0346(3) Uani d . 1 . .
H H19 0.2917 0.5800 0.5727 0.042 Uiso calc R 1 . .
C C20 0.17747(12) 0.51009(7) 0.68425(16) 0.0432(3) Uani d . 1 . .
H H20 0.1252 0.5003 0.6069 0.052 Uiso calc R 1 . .
C C21 0.15498(11) 0.47678(6) 0.81733(17) 0.0428(3) Uani d . 1 . .
H H21 0.0885 0.4442 0.8298 0.051 Uiso calc R 1 . .
C C22 0.23189(11) 0.49212(7) 0.93230(16) 0.0413(3) Uani d . 1 . .
H H22 0.2174 0.4698 1.0227 0.050 Uiso calc R 1 . .
C C23 0.33108(10) 0.54099(6) 0.91312(13) 0.0331(2) Uani d . 1 . .
H H23 0.3816 0.5518 0.9917 0.040 Uiso calc R 1 . .

loop_
_atom_site_aniso_label
_atom_site_aniso_U_11
_atom_site_aniso_U_22
_atom_site_aniso_U_33
_atom_site_aniso_U_12
_atom_site_aniso_U_13
_atom_site_aniso_U_23
O1 0.0323(4) 0.0396(4) 0.0251(4) 0.0008(3) 0.0023(3) -0.0044(3)
C2 0.0275(5) 0.0295(5) 0.0267(5) -0.0001(4) -0.0019(4) -0.0035(4)
N3 0.0208(4) 0.0241(4) 0.0246(4) -0.0013(3) -0.0005(3) 0.0001(3)
C4 0.0186(5) 0.0263(5) 0.0249(4) -0.0017(4) -0.0005(4) 0.0020(4)
C5 0.0232(5) 0.0333(5) 0.0301(5) 0.0017(4) 0.0027(4) 0.0000(4)
C6 0.0360(6) 0.0437(6) 0.0346(6) -0.0030(5) -0.0113(5) -0.0059(5)
C7 0.0435(7) 0.0281(5) 0.0437(6) 0.0016(5) -0.0014(6) -0.0028(5)
C8 0.0214(5) 0.0265(4) 0.0267(5) 0.0005(4) -0.0007(4) 0.0044(4)
O9 0.0286(4) 0.0387(4) 0.0385(4) -0.0101(3) 0.0048(3) -0.0005(4)
C10 0.0216(5) 0.0292(5) 0.0267(5) -0.0013(4) 0.0054(4) 0.0018(4)
C11 0.0235(5) 0.0316(5) 0.0287(5) -0.0025(4) 0.0028(4) 0.0025(4)
C12 0.0305(6) 0.0446(6) 0.0302(5) -0.0032(5) -0.0006(5) -0.0029(5)
C13 0.0387(7) 0.0406(6) 0.0405(7) -0.0029(5) 0.0039(5) -0.0132(5)
C14 0.0374(6) 0.0311(5) 0.0471(7) 0.0041(5) 0.0071(6) -0.0036(5)
C15 0.0295(5) 0.0319(5) 0.0340(6) 0.0040(5) 0.0036(4) 0.0030(4)
C16 0.0356(6) 0.0368(6) 0.0372(6) 0.0035(5) -0.0058(5) 0.0040(5)
C17 0.0218(5) 0.0286(5) 0.0313(5) 0.0000(4) -0.0004(4) 0.0047(4)
C18 0.0220(5) 0.0220(4) 0.0341(5) 0.0027(4) 0.0012(4) -0.0007(4)
C19 0.0346(6) 0.0323(5) 0.0370(6) -0.0013(4) -0.0036(5) -0.0028(5)
C20 0.0326(6) 0.0342(6) 0.0627(8) -0.0016(5) -0.0125(6) -0.0102(6)
C21 0.0258(5) 0.0251(5) 0.0774(9) -0.0036(4) 0.0050(6) -0.0030(5)
C22 0.0361(6) 0.0337(6) 0.0542(7) -0.0049(5) 0.0087(6) 0.0100(6)
C23 0.0298(6) 0.0315(5) 0.0379(6) -0.0022(5) -0.0004(5) 0.0071(5)

loop_
_atom_type_symbol
_atom_type_description
_atom_type_scat_dispersion_real
_atom_type_scat_dispersion_imag
_atom_type_scat_source
C C 0.0181 0.0091 'International Tables Vol C Tables 4.2.6.8 and 6.1.1.4'
H H 0.0000 0.0000 'International Tables Vol C Tables 4.2.6.8 and 6.1.1.4'
N N 0.0311 0.0180 'International Tables Vol C Tables 4.2.6.8 and 6.1.1.4'
O O 0.0492 0.0322 'International Tables Vol C Tables 4.2.6.8 and 6.1.1.4'

loop_
_geom_angle_atom_site_label_1
_geom_angle_atom_site_label_2
_geom_angle_atom_site_label_3
_geom_angle_site_symmetry_1
_geom_angle_site_symmetry_3
_geom_angle
_geom_angle_publ_flag
C2 O1 C5 . . 107.28(7) ?
O1 C2 N3 . . 102.56(8) ?
O1 C2 C6 . . 107.28(9) ?
N3 C2 C6 . . 112.42(9) ?
O1 C2 C7 . . 110.47(10) ?
N3 C2 C7 . . 111.06(9) ?
C6 C2 C7 . . 112.53(10) ?
C8 N3 C4 . . 126.41(8) ?
C8 N3 C2 . . 122.96(8) ?
C4 N3 C2 . . 110.53(8) ?
N3 C4 C5 . . 99.50(8) ?
N3 C4 C17 . . 111.52(8) ?
C5 C4 C17 . . 112.53(9) ?
N3 C4 H4 . . 110.9 ?
C5 C4 H4 . . 110.9 ?
C17 C4 H4 . . 110.9 ?
O1 C5 C4 . . 103.59(8) ?
O1 C5 H5A . . 111.0 ?
C4 C5 H5A . . 111.0 ?
O1 C5 H5B . . 111.0 ?
C4 C5 H5B . . 111.0 ?
H5A C5 H5B . . 109.0 ?
C2 C6 H6A . . 109.5 ?
C2 C6 H6B . . 109.5 ?
H6A C6 H6B . . 109.5 ?
C2 C6 H6C . . 109.5 ?
H6A C6 H6C . . 109.5 ?
H6B C6 H6C . . 109.5 ?
C2 C7 H7A . . 109.5 ?
C2 C7 H7B . . 109.5 ?
H7A C7 H7B . . 109.5 ?
C2 C7 H7C . . 109.5 ?
H7A C7 H7C . . 109.5 ?
H7B C7 H7C . . 109.5 ?
O9 C8 N3 . . 122.95(10) ?
O9 C8 C10 . . 120.24(9) ?
N3 C8 C10 . . 116.81(8) ?
C15 C10 C11 . . 120.57(10) ?
C15 C10 C8 . . 119.15(9) ?
C11 C10 C8 . . 120.15(9) ?
C12 C11 C10 . . 118.17(10) ?
C12 C11 C16 . . 120.40(10) ?
C10 C11 C16 . . 121.42(10) ?
C13 C12 C11 . . 121.11(11) ?
C13 C12 H12 . . 119.4 ?
C11 C12 H12 . . 119.4 ?
C14 C13 C12 . . 120.42(11) ?
C14 C13 H13 . . 119.8 ?
C12 C13 H13 . . 119.8 ?
C13 C14 C15 . . 119.47(11) ?
C13 C14 H14 . . 120.3 ?
C15 C14 H14 . . 120.3 ?
C14 C15 C10 . . 120.25(11) ?
C14 C15 H15 . . 119.9 ?
C10 C15 H15 . . 119.9 ?
C11 C16 H16A . . 109.5 ?
C11 C16 H16B . . 109.5 ?
H16A C16 H16B . . 109.5 ?
C11 C16 H16C . . 109.5 ?
H16A C16 H16C . . 109.5 ?
H16B C16 H16C . . 109.5 ?
C18 C17 C4 . . 113.29(8) ?
C18 C17 H17A . . 108.9 ?
C4 C17 H17A . . 108.9 ?
C18 C17 H17B . . 108.9 ?
C4 C17 H17B . . 108.9 ?
H17A C17 H17B . . 107.7 ?
C19 C18 C23 . . 118.19(10) ?
C19 C18 C17 . . 121.46(10) ?
C23 C18 C17 . . 120.35(10) ?
C18 C19 C20 . . 120.38(12) ?
C18 C19 H19 . . 119.8 ?
C20 C19 H19 . . 119.8 ?
C21 C20 C19 . . 120.90(12) ?
C21 C20 H20 . . 119.6 ?
C19 C20 H20 . . 119.6 ?
C20 C21 C22 . . 119.41(11) ?
C20 C21 H21 . . 120.3 ?
C22 C21 H21 . . 120.3 ?
C21 C22 C23 . . 120.03(12) ?
C21 C22 H22 . . 120.0 ?
C23 C22 H22 . . 120.0 ?
C22 C23 C18 . . 121.07(11) ?
C22 C23 H23 . . 119.5 ?
C18 C23 H23 . . 119.5 ?

loop_
_geom_bond_atom_site_label_1
_geom_bond_atom_site_label_2
_geom_bond_site_symmetry_2
_geom_bond_distance
_geom_bond_publ_flag
O1 C2 . 1.4258(13) ?
O1 C5 . 1.4311(13) ?
C2 N3 . 1.4892(13) ?
C2 C6 . 1.5172(15) ?
C2 C7 . 1.5224(15) ?
N3 C8 . 1.3460(13) ?
N3 C4 . 1.4742(12) ?
C4 C5 . 1.5187(14) ?
C4 C17 . 1.5398(14) ?
C4 H4 . 0.9800 ?
C5 H5A . 0.9700 ?
C5 H5B . 0.9700 ?
C6 H6A . 0.9600 ?
C6 H6B . 0.9600 ?
C6 H6C . 0.9600 ?
C7 H7A . 0.9600 ?
C7 H7B . 0.9600 ?
C7 H7C . 0.9600 ?
C8 O9 . 1.2310(12) ?
C8 C10 . 1.5060(14) ?
C10 C15 . 1.3926(15) ?
C10 C11 . 1.3990(15) ?
C11 C12 . 1.3940(16) ?
C11 C16 . 1.5029(16) ?
C12 C13 . 1.3834(18) ?
C12 H12 . 0.9300 ?
C13 C14 . 1.3820(18) ?
C13 H13 . 0.9300 ?
C14 C15 . 1.3882(17) ?
C14 H14 . 0.9300 ?
C15 H15 . 0.9300 ?
C16 H16A . 0.9600 ?
C16 H16B . 0.9600 ?
C16 H16C . 0.9600 ?
C17 C18 . 1.5082(14) ?
C17 H17A . 0.9700 ?
C17 H17B . 0.9700 ?
C18 C19 . 1.3886(16) ?
C18 C23 . 1.3918(15) ?
C19 C20 . 1.3911(17) ?
C19 H19 . 0.9300 ?
C20 C21 . 1.374(2) ?
C20 H20 . 0.9300 ?
C21 C22 . 1.379(2) ?
C21 H21 . 0.9300 ?
C22 C23 . 1.3905(16) ?
C22 H22 . 0.9300 ?
C23 H23 . 0.9300 ?

loop_
_geom_hbond_atom_site_label_D
_geom_hbond_atom_site_label_H
_geom_hbond_atom_site_label_A
_geom_hbond_site_symmetry_A
_geom_hbond_distance_DH
_geom_hbond_distance_HA
_geom_hbond_distance_DA
_geom_hbond_angle_DHA
_geom_hbond_publ_flag
C4 H4 O9 3_466 0.98 2.54 3.4487(13) 154 y
C6 H6B O9 . 0.96 2.55 3.0683(15) 114 ?
C7 H7B O9 . 0.96 2.51 3.0800(15) 118 ?

loop_
_geom_torsion_atom_site_label_1
_geom_torsion_atom_site_label_2
_geom_torsion_atom_site_label_3
_geom_torsion_atom_site_label_4
_geom_torsion_site_symmetry_1
_geom_torsion_site_symmetry_2
_geom_torsion_site_symmetry_3
_geom_torsion_site_symmetry_4
_geom_torsion
_geom_torsion_publ_flag
C5 O1 C2 N3 . . . . -28.52(10) ?
C5 O1 C2 C6 . . . . -147.11(9) ?
C5 O1 C2 C7 . . . . 89.91(10) ?
O1 C2 N3 C8 . . . . -179.07(9) ?
C6 C2 N3 C8 . . . . -64.17(13) ?
C7 C2 N3 C8 . . . . 62.91(13) ?
O1 C2 N3 C4 . . . . 4.37(10) ?
C6 C2 N3 C4 . . . . 119.27(10) ?
C7 C2 N3 C4 . . . . -113.65(10) ?
C8 N3 C4 C5 . . . . -157.19(9) ?
C2 N3 C4 C5 . . . . 19.22(10) ?
C8 N3 C4 C17 . . . . 83.88(12) ?
C2 N3 C4 C17 . . . . -99.71(9) ?
C2 O1 C5 C4 . . . . 41.88(10) ?
N3 C4 C5 O1 . . . . -35.86(9) ?
C17 C4 C5 O1 . . . . 82.31(10) ?
C4 N3 C8 O9 . . . . 179.58(9) ?
C2 N3 C8 O9 . . . . 3.59(15) ?
C4 N3 C8 C10 . . . . 0.08(14) ?
C2 N3 C8 C10 . . . . -175.92(9) ?
O9 C8 C10 C15 . . . . 86.97(13) ?
N3 C8 C10 C15 . . . . -93.51(11) ?
O9 C8 C10 C11 . . . . -88.98(12) ?
N3 C8 C10 C11 . . . . 90.54(11) ?
C15 C10 C11 C12 . . . . -0.25(15) ?
C8 C10 C11 C12 . . . . 175.64(9) ?
C15 C10 C11 C16 . . . . -179.28(10) ?
C8 C10 C11 C16 . . . . -3.39(15) ?
C10 C11 C12 C13 . . . . 0.67(16) ?
C16 C11 C12 C13 . . . . 179.71(11) ?
C11 C12 C13 C14 . . . . -0.47(18) ?
C12 C13 C14 C15 . . . . -0.17(19) ?
C13 C14 C15 C10 . . . . 0.58(18) ?
C11 C10 C15 C14 . . . . -0.37(16) ?
C8 C10 C15 C14 . . . . -176.31(10) ?
N3 C4 C17 C18 . . . . 177.06(8) ?
C5 C4 C17 C18 . . . . 66.22(11) ?
C4 C17 C18 C19 . . . . 53.80(13) ?
C4 C17 C18 C23 . . . . -126.17(10) ?
C23 C18 C19 C20 . . . . -0.61(16) ?
C17 C18 C19 C20 . . . . 179.41(10) ?
C18 C19 C20 C21 . . . . -0.49(18) ?
C19 C20 C21 C22 . . . . 0.75(18) ?
C20 C21 C22 C23 . . . . 0.10(18) ?
C21 C22 C23 C18 . . . . -1.22(18) ?
C19 C18 C23 C22 . . . . 1.46(16) ?
C17 C18 C23 C22 . . . . -178.56(10) ?

loop_
_cod_related_entry_id
_cod_related_entry_database
_cod_related_entry_code
1 ChemSpider 26231103
